data_4077498
loop_
_publ_author_name
'Alonso, Ester'
'Forni\'es, Juan'
'Fortu\~no, Consuelo'
'Mart\'in, Antonio'
'Orpen, A. Guy'

_publ_section_title
;
 Polynuclear Homo- or Heterometallic Palladium(II)&#x2212;Platinum(II)
 Pentafluorophenyl Complexes Containing Bridging Diphenylphosphido
 Ligands. 8.&#x2020;Syntheses and Reactivity of the Tetranuclear
 [Pt4(\m2-PPh2)3{\m3-PPh(1,2-\h2-Ph)-\k3P}(C6F5)4] Cluster
;
_journal_issue 14
_journal_name_full Organometallics
_journal_page_first 2690
_journal_paper_doi 10.1021/om000140h
_journal_volume 19
_journal_year 2000
_chemical_formula_sum 'C73 H42 Cl2 F20 P4 Pt4'
_chemical_formula_weight 2274.21
_chemical_name_systematic
; 
 ? 
;
_space_group_IT_number 2
_symmetry_space_group_name_Hall '-P 1'
_symmetry_space_group_name_H-M 'P -1'
_atom_sites_solution_hydrogens geom
_atom_sites_solution_primary direct
_atom_sites_solution_secondary difmap
_audit_creation_method SHELXL
_cell_angle_alpha 68.232(10)
_cell_angle_beta 80.442(9)
_cell_angle_gamma 81.676(10)
_cell_formula_units_Z 2
_cell_length_a 12.5653(12)
_cell_length_b 17.516(2)
_cell_length_c 17.705(2)
_cell_measurement_temperature 293(2)
_cell_volume 3553.9(7)
_computing_structure_refinement 'SHELXL-93 (Sheldrick, 1993)'
_computing_structure_solution 'SHELXS-86 (Sheldrick, 1990)'
_diffrn_ambient_temperature 293(2)
_diffrn_radiation_monochromator graphite
_diffrn_radiation_source 'fine-focus sealed tube'
_diffrn_radiation_type MoK\a
_diffrn_radiation_wavelength 0.71073
_diffrn_reflns_av_R_equivalents 0.0311
_diffrn_reflns_av_sigmaI/netI 0.0338
_diffrn_reflns_limit_h_max 13
_diffrn_reflns_limit_h_min -14
_diffrn_reflns_limit_k_max 20
_diffrn_reflns_limit_k_min -20
_diffrn_reflns_limit_l_max 21
_diffrn_reflns_limit_l_min -19
_diffrn_reflns_number 16607
_diffrn_reflns_theta_max 25.03
_diffrn_reflns_theta_min 2.16
_exptl_absorpt_coefficient_mu 8.109
_exptl_crystal_density_diffrn 2.125
_exptl_crystal_F_000 2132
_refine_diff_density_max 1.776
_refine_diff_density_min -1.798
_refine_diff_density_rms 0.172
_refine_ls_extinction_method none
_refine_ls_goodness_of_fit_all 1.753
_refine_ls_goodness_of_fit_obs 1.723
_refine_ls_matrix_type full
_refine_ls_number_parameters 946
_refine_ls_number_reflns 12080
_refine_ls_number_restraints 6
_refine_ls_restrained_S_all 1.758
_refine_ls_restrained_S_obs 1.728
_refine_ls_R_factor_all 0.0389
_refine_ls_R_factor_obs 0.0347
_refine_ls_shift/esd_max 0.004
_refine_ls_shift/esd_mean 0.000
_refine_ls_structure_factor_coef Fsqd
_refine_ls_weighting_details 'w=1/[\s^2^(Fo^2^)+(0.0400P)^2^+0.0000P] where P=(Fo^2^+2Fc^2^)/3'
_refine_ls_weighting_scheme calc
_refine_ls_wR_factor_all 0.1038
_refine_ls_wR_factor_obs 0.0981
_reflns_number_observed 11241
_reflns_number_total 12081
_reflns_observed_criterion >2sigma(I)
_cod_data_source_file om000140h.cif
_cod_data_source_block 5
_cod_depositor_comments
;
The following automatic conversions were performed:

'_refine_ls_weighting_scheme' value 'calc
w=1/[\s^2^(Fo^2^)+(0.0400P)^2^+0.0000P] where P=(Fo^2^+2Fc^2^)/3' was
changed to 'calc'. New tag '_refine_ls_weighting_details' was
created. The value of the new tag was set to
'w=1/[\s^2^(Fo^2^)+(0.0400P)^2^+0.0000P] where P=(Fo^2^+2Fc^2^)/3'.

Automatic conversion script
Id: cif_fix_values 3143 2015-03-26 13:38:13Z robertas 
;
_cod_original_cell_volume 3553.8(7)
_cod_database_code 4077498

loop_
_symmetry_equiv_pos_as_xyz
'x, y, z'
'-x, -y, -z'

loop_
_atom_site_aniso_label
_atom_site_aniso_U_11
_atom_site_aniso_U_22
_atom_site_aniso_U_33
_atom_site_aniso_U_23
_atom_site_aniso_U_13
_atom_site_aniso_U_12
Pt1 0.02310(14) 0.01857(14) 0.02353(14) -0.01038(10) 0.00251(10) -0.00581(10)
Pt2 0.01787(13) 0.01780(14) 0.02197(14) -0.00873(10) 0.00137(9) -0.00394(9)
Pt3 0.01743(13) 0.01944(14) 0.02366(14) -0.00778(10) -0.00048(9) -0.00301(9)
Pt4 0.02010(14) 0.02028(14) 0.02470(14) -0.00901(11) -0.00180(10) -0.00363(10)
P1 0.0192(8) 0.0200(8) 0.0236(8) -0.0095(7) 0.0009(6) -0.0056(6)
P2 0.0196(8) 0.0178(8) 0.0308(9) -0.0107(7) 0.0031(6) -0.0031(6)
P3 0.0170(7) 0.0222(9) 0.0246(8) -0.0112(7) 0.0006(6) -0.0033(6)
P4 0.0195(8) 0.0255(9) 0.0261(8) -0.0098(7) -0.0036(6) -0.0028(7)
F1 0.037(2) 0.035(2) 0.034(2) -0.008(2) -0.001(2) -0.013(2)
F2 0.040(3) 0.072(4) 0.056(3) -0.027(3) -0.017(2) -0.003(2)
F3 0.030(2) 0.083(4) 0.113(5) -0.062(4) -0.013(3) -0.010(3)
F4 0.059(3) 0.052(3) 0.085(4) -0.035(3) 0.009(3) -0.032(3)
F5 0.060(3) 0.032(3) 0.057(3) -0.015(2) -0.006(2) -0.020(2)
F6 0.054(3) 0.025(2) 0.034(2) -0.009(2) 0.006(2) -0.004(2)
F7 0.158(7) 0.054(4) 0.035(3) -0.014(3) 0.038(4) -0.024(4)
F8 0.374(17) 0.077(6) 0.092(6) -0.054(5) 0.138(9) -0.032(8)
F9 0.516(23) 0.034(4) 0.118(7) -0.050(5) 0.154(11) -0.035(8)
F10 0.156(6) 0.019(3) 0.062(4) -0.017(2) 0.037(4) -0.025(3)
F11 0.030(2) 0.028(2) 0.038(2) -0.004(2) 0.005(2) -0.008(2)
F12 0.018(2) 0.043(3) 0.066(3) -0.025(2) 0.009(2) -0.003(2)
F13 0.040(3) 0.028(3) 0.078(4) -0.015(2) -0.007(2) 0.013(2)
F14 0.060(3) 0.025(3) 0.054(3) 0.008(2) -0.001(2) 0.001(2)
F15 0.034(2) 0.032(2) 0.048(3) -0.003(2) 0.019(2) -0.009(2)
F16 0.060(3) 0.038(3) 0.040(3) -0.016(2) 0.007(2) -0.005(2)
F17 0.063(3) 0.062(4) 0.080(4) -0.053(3) -0.006(3) -0.003(3)
F18 0.146(7) 0.043(4) 0.151(7) -0.060(4) 0.040(5) -0.053(4)
F19 0.194(9) 0.039(4) 0.125(6) -0.014(4) 0.090(6) -0.062(5)
F20 0.091(4) 0.043(3) 0.041(3) -0.003(2) 0.021(3) -0.013(3)
C1 0.027(3) 0.026(4) 0.036(4) -0.016(3) -0.001(3) -0.007(3)
C2 0.029(4) 0.041(4) 0.027(4) -0.018(3) 0.005(3) -0.008(3)
C3 0.028(4) 0.044(5) 0.039(4) -0.028(4) -0.002(3) -0.002(3)
C4 0.021(4) 0.055(6) 0.071(6) -0.045(5) 0.001(4) -0.007(3)
C5 0.039(4) 0.041(5) 0.059(5) -0.034(4) 0.006(4) -0.020(4)
C6 0.028(4) 0.037(4) 0.044(4) -0.023(4) 0.003(3) -0.005(3)
C7 0.038(4) 0.028(4) 0.039(4) -0.020(3) 0.007(3) -0.009(3)
C8 0.051(5) 0.034(4) 0.030(4) -0.014(3) 0.010(3) -0.011(4)
C9 0.106(8) 0.041(6) 0.044(5) -0.019(4) 0.026(5) -0.024(5)
C10 0.212(17) 0.049(7) 0.061(7) -0.034(6) 0.067(9) -0.023(9)
C11 0.300(23) 0.026(6) 0.071(8) -0.029(6) 0.083(11) -0.020(9)
C12 0.116(9) 0.024(5) 0.042(5) -0.012(4) 0.026(5) -0.018(5)
C13 0.024(3) 0.023(4) 0.033(4) -0.017(3) 0.001(3) -0.002(3)
C14 0.031(4) 0.029(4) 0.034(4) -0.019(3) -0.004(3) -0.007(3)
C15 0.037(4) 0.024(4) 0.039(4) -0.007(3) -0.008(3) 0.000(3)
C16 0.050(5) 0.040(5) 0.038(4) -0.004(4) -0.010(4) 0.008(4)
C17 0.028(4) 0.046(5) 0.040(4) -0.009(4) -0.008(3) -0.004(3)
C18 0.024(3) 0.026(4) 0.040(4) -0.009(3) 0.000(3) -0.001(3)
C19 0.024(3) 0.028(4) 0.025(3) -0.010(3) 0.001(3) -0.005(3)
C20 0.038(4) 0.030(4) 0.036(4) -0.005(3) -0.001(3) -0.007(3)
C21 0.038(4) 0.045(5) 0.046(5) -0.010(4) 0.001(4) -0.015(4)
C22 0.045(5) 0.062(6) 0.038(5) 0.008(4) 0.005(4) -0.023(4)
C23 0.032(4) 0.061(6) 0.042(5) -0.010(4) 0.020(3) -0.014(4)
C24 0.026(4) 0.045(5) 0.027(4) -0.005(3) 0.011(3) -0.005(3)
C25 0.029(4) 0.016(3) 0.043(4) -0.009(3) 0.003(3) -0.001(3)
C26 0.031(4) 0.023(4) 0.082(7) -0.004(4) 0.008(4) 0.005(3)
C27 0.045(5) 0.023(4) 0.091(7) -0.001(5) 0.002(5) -0.009(4)
C28 0.047(5) 0.027(5) 0.107(8) -0.025(5) -0.011(5) 0.002(4)
C29 0.037(4) 0.037(5) 0.064(6) -0.020(4) -0.007(4) 0.004(4)
C30 0.032(4) 0.030(4) 0.042(4) -0.019(3) -0.007(3) -0.001(3)
C31 0.019(3) 0.027(4) 0.034(4) -0.011(3) 0.007(3) -0.004(3)
C32 0.033(4) 0.023(4) 0.030(4) -0.004(3) -0.002(3) -0.008(3)
C33 0.040(4) 0.033(4) 0.036(4) 0.005(3) -0.007(3) -0.008(3)
C34 0.027(4) 0.049(5) 0.035(4) -0.005(4) 0.010(3) -0.013(3)
C35 0.032(4) 0.050(5) 0.031(4) -0.007(4) 0.008(3) -0.007(4)
C36 0.032(4) 0.037(4) 0.033(4) -0.014(3) 0.012(3) 0.000(3)
C37 0.025(3) 0.023(4) 0.031(4) -0.010(3) 0.000(3) 0.001(3)
C38 0.022(3) 0.021(3) 0.029(3) -0.006(3) 0.002(3) -0.007(3)
C39 0.019(3) 0.029(4) 0.042(4) -0.017(3) 0.002(3) -0.004(3)
C40 0.034(4) 0.029(4) 0.041(4) -0.007(3) -0.008(3) 0.005(3)
C41 0.035(4) 0.021(4) 0.039(4) -0.002(3) -0.004(3) 0.000(3)
C42 0.026(3) 0.028(4) 0.032(4) -0.003(3) 0.005(3) -0.003(3)
C43 0.020(3) 0.025(4) 0.041(4) -0.021(3) -0.008(3) 0.003(3)
C44 0.030(3) 0.026(4) 0.031(4) -0.012(3) -0.009(3) 0.002(3)
C45 0.056(5) 0.025(4) 0.045(5) -0.005(3) -0.016(4) -0.006(4)
C46 0.043(5) 0.035(5) 0.070(6) -0.019(4) -0.022(4) 0.009(4)
C47 0.024(4) 0.039(5) 0.057(5) -0.024(4) -0.003(3) 0.004(3)
C48 0.017(3) 0.031(4) 0.051(4) -0.022(3) -0.003(3) 0.000(3)
C49 0.022(3) 0.028(4) 0.028(3) -0.010(3) 0.002(3) -0.007(3)
C50 0.053(5) 0.039(5) 0.031(4) -0.017(3) 0.004(3) -0.019(4)
C51 0.086(7) 0.066(7) 0.028(4) -0.022(4) 0.010(4) -0.027(5)
C52 0.061(5) 0.046(5) 0.027(4) -0.006(4) 0.012(4) -0.013(4)
C53 0.051(5) 0.052(5) 0.035(4) -0.010(4) -0.001(3) -0.025(4)
C54 0.045(4) 0.030(4) 0.026(4) -0.010(3) -0.001(3) -0.010(3)
C55 0.027(3) 0.032(4) 0.036(4) -0.016(3) -0.004(3) -0.004(3)
C56 0.035(4) 0.041(5) 0.041(4) -0.017(4) -0.003(3) -0.004(3)
C57 0.023(4) 0.057(6) 0.074(6) -0.040(5) -0.004(4) -0.004(4)
C58 0.036(4) 0.051(5) 0.054(5) -0.022(4) 0.007(4) -0.023(4)
C59 0.045(5) 0.049(5) 0.040(4) -0.014(4) 0.011(4) -0.020(4)
C60 0.032(4) 0.055(5) 0.032(4) -0.014(4) -0.004(3) -0.012(4)
C61 0.025(3) 0.038(4) 0.025(3) -0.011(3) -0.010(3) 0.008(3)
C62 0.043(4) 0.064(6) 0.042(5) -0.036(4) -0.007(3) 0.013(4)
C63 0.086(8) 0.109(10) 0.053(6) -0.059(7) -0.032(5) 0.043(7)
C64 0.093(8) 0.078(8) 0.026(5) -0.013(5) -0.009(5) 0.036(6)
C65 0.090(8) 0.064(7) 0.032(5) 0.000(5) 0.002(5) 0.008(6)
C66 0.058(5) 0.045(5) 0.028(4) -0.004(4) -0.004(4) 0.001(4)
C67 0.024(3) 0.021(4) 0.037(4) -0.009(3) -0.004(3) -0.004(3)
C68 0.027(3) 0.024(4) 0.048(4) -0.016(3) -0.006(3) -0.002(3)
C69 0.046(5) 0.040(5) 0.074(6) -0.041(5) -0.003(4) -0.004(4)
C70 0.088(8) 0.029(5) 0.092(8) -0.038(5) 0.032(6) -0.023(5)
C71 0.079(7) 0.025(5) 0.096(8) -0.011(5) 0.029(6) -0.028(5)
C72 0.065(6) 0.024(4) 0.054(5) -0.011(4) 0.016(4) -0.014(4)
C73 0.263(46) 0.030(13) 0.086(21) 0.010(13) -0.102(27) -0.031(19)
Cl1 0.476(13) 0.106(4) 0.085(3) -0.033(3) 0.008(5) 0.097(6)
Cl2 0.151(7) 0.100(5) 0.062(4) -0.032(4) -0.019(4) 0.056(5)
C74 0.514(127) 0.181(56) 0.078(27) -0.020(32) 0.115(50) 0.137(69)
Cl1' 0.476(13) 0.106(4) 0.085(3) -0.033(3) 0.008(5) 0.097(6)
Cl3 0.320(24) 0.104(9) 0.739(52) -0.118(19) -0.384(32) 0.078(13)

loop_
_atom_site_label
_atom_site_type_symbol
_atom_site_fract_x
_atom_site_fract_y
_atom_site_fract_z
_atom_site_U_iso_or_equiv
_atom_site_thermal_displace_type
_atom_site_occupancy
_atom_site_calc_flag
_atom_site_refinement_flags
_atom_site_disorder_group
Pt1 Pt 1.39778(2) -1.208070(15) -0.147449(14) 0.02113(8) Uani 1 d . .
Pt2 Pt 1.35150(2) -1.265865(14) -0.258264(14) 0.01895(8) Uani 1 d . .
Pt3 Pt 1.18766(2) -1.295455(15) -0.327973(14) 0.02025(8) Uani 1 d . .
Pt4 Pt 1.26410(2) -1.446298(15) -0.337386(14) 0.02132(8) Uani 1 d . .
P1 P 1.51889(13) -1.26006(10) -0.23268(10) 0.0205(3) Uani 1 d . .
P2 P 1.22595(13) -1.21074(10) -0.18176(11) 0.0227(3) Uani 1 d . .
P3 P 1.37083(12) -1.33719(10) -0.34286(10) 0.0207(3) Uani 1 d . .
P4 P 1.11388(13) -1.37121(11) -0.37948(10) 0.0233(3) Uani 1 d . .
F1 F 1.5470(3) -1.3180(3) -0.0067(2) 0.0357(10) Uani 1 d . .
F2 F 1.7268(4) -1.2922(4) 0.0373(3) 0.0534(13) Uani 1 d . .
F3 F 1.8149(4) -1.1453(4) -0.0397(4) 0.066(2) Uani 1 d . .
F4 F 1.7139(4) -1.0231(3) -0.1601(4) 0.0615(15) Uani 1 d . .
F5 F 1.5324(4) -1.0473(3) -0.2041(3) 0.0485(12) Uani 1 d . .
F6 F 1.3106(4) -1.3202(3) 0.0335(3) 0.0390(10) Uani 1 d . .
F7 F 1.2149(6) -1.2874(4) 0.1649(3) 0.087(2) Uani 1 d . .
F8 F 1.1525(12) -1.1297(5) 0.1528(5) 0.193(7) Uani 1 d . .
F9 F 1.1946(14) -1.0020(5) 0.0090(6) 0.239(9) Uani 1 d . .
F10 F 1.3029(6) -1.0344(3) -0.1219(4) 0.083(2) Uani 1 d . .
F11 F 0.9415(3) -1.2801(2) -0.2384(2) 0.0347(9) Uani 1 d . .
F12 F 0.7971(3) -1.1492(3) -0.2489(3) 0.0422(11) Uani 1 d . .
F13 F 0.8456(4) -0.9959(3) -0.3534(3) 0.0518(13) Uani 1 d . .
F14 F 1.0432(4) -0.9752(3) -0.4437(3) 0.0534(13) Uani 1 d . .
F15 F 1.1920(3) -1.1043(3) -0.4318(3) 0.0433(11) Uani 1 d . .
F16 F 1.3146(4) -1.5137(3) -0.4857(3) 0.0469(11) Uani 1 d . .
F17 F 1.2860(4) -1.6569(4) -0.4973(4) 0.0609(15) Uani 1 d . .
F18 F 1.1949(7) -1.7767(4) -0.3671(5) 0.108(3) Uani 1 d . .
F19 F 1.1449(8) -1.7562(4) -0.2179(5) 0.132(4) Uani 1 d . .
F20 F 1.1833(5) -1.6157(3) -0.2032(3) 0.064(2) Uani 1 d . .
C1 C 1.5329(5) -1.1860(4) -0.1086(4) 0.0279(15) Uani 1 d . .
C2 C 1.5851(6) -1.2454(5) -0.0457(4) 0.031(2) Uani 1 d . .
C3 C 1.6791(6) -1.2323(5) -0.0223(5) 0.033(2) Uani 1 d . .
C4 C 1.7221(6) -1.1581(6) -0.0593(6) 0.043(2) Uani 1 d . .
C5 C 1.6715(6) -1.0970(5) -0.1208(5) 0.041(2) Uani 1 d . .
C6 C 1.5783(6) -1.1104(5) -0.1440(5) 0.034(2) Uani 1 d . .
C7 C 1.3129(6) -1.1784(5) -0.0493(5) 0.034(2) Uani 1 d . .
C8 C 1.2871(7) -1.2402(5) 0.0255(5) 0.039(2) Uani 1 d . .
C9 C 1.2383(10) -1.2244(6) 0.0941(6) 0.065(3) Uani 1 d . .
C10 C 1.2016(15) -1.1465(7) 0.0884(7) 0.112(6) Uani 1 d . .
C11 C 1.2268(17) -1.0825(7) 0.0164(8) 0.141(9) Uani 1 d . .
C12 C 1.2831(10) -1.1009(5) -0.0510(6) 0.064(3) Uani 1 d . .
C13 C 1.5997(5) -1.3501(4) -0.1753(4) 0.0251(14) Uani 1 d . .
C14 C 1.5491(6) -1.4233(4) -0.1330(4) 0.0287(15) Uani 1 d . .
H14A H 1.4789(6) -1.4266(4) -0.1410(4) 0.034 Uiso 1 calc R .
C15 C 1.6039(6) -1.4909(5) -0.0791(5) 0.035(2) Uani 1 d . .
H15A H 1.5715(6) -1.5401(5) -0.0528(5) 0.042 Uiso 1 calc R .
C16 C 1.7062(7) -1.4850(5) -0.0646(5) 0.046(2) Uani 1 d . .
H16A H 1.7421(7) -1.5297(5) -0.0273(5) 0.055 Uiso 1 calc R .
C17 C 1.7565(6) -1.4115(5) -0.1059(5) 0.039(2) Uani 1 d . .
H17A H 1.8254(6) -1.4076(5) -0.0958(5) 0.047 Uiso 1 calc R .
C18 C 1.7043(5) -1.3456(4) -0.1612(4) 0.031(2) Uani 1 d . .
H18A H 1.7387(5) -1.2976(4) -0.1894(4) 0.037 Uiso 1 calc R .
C19 C 1.6062(5) -1.1951(4) -0.3169(4) 0.0258(14) Uani 1 d . .
C20 C 1.5779(6) -1.1107(5) -0.3491(5) 0.036(2) Uani 1 d . .
H20A H 1.5183(6) -1.0866(5) -0.3244(5) 0.043 Uiso 1 calc R .
C21 C 1.6385(6) -1.0636(6) -0.4172(5) 0.044(2) Uani 1 d . .
H21A H 1.6207(6) -1.0068(6) -0.4375(5) 0.053 Uiso 1 calc R .
C22 C 1.7239(7) -1.0967(6) -0.4567(5) 0.055(3) Uani 1 d . .
H22A H 1.7623(7) -1.0628(6) -0.5039(5) 0.066 Uiso 1 calc R .
C23 C 1.7536(7) -1.1796(6) -0.4271(5) 0.049(2) Uani 1 d . .
H23A H 1.8126(7) -1.2023(6) -0.4536(5) 0.059 Uiso 1 calc R .
C24 C 1.6937(6) -1.2307(5) -0.3558(4) 0.036(2) Uani 1 d . .
H24A H 1.7126(6) -1.2873(5) -0.3352(4) 0.044 Uiso 1 calc R .
C25 C 1.1646(6) -1.1063(4) -0.2191(5) 0.031(2) Uani 1 d . .
C26 C 1.2309(6) -1.0473(5) -0.2744(6) 0.052(2) Uani 1 d . .
H26A H 1.3016(6) -1.0632(5) -0.2920(6) 0.062 Uiso 1 calc R .
C27 C 1.1908(7) -0.9648(5) -0.3028(7) 0.059(3) Uani 1 d . .
H27A H 1.2350(7) -0.9256(5) -0.3397(7) 0.071 Uiso 1 calc R .
C28 C 1.0836(7) -0.9400(6) -0.2761(7) 0.060(3) Uani 1 d . .
H28A H 1.0567(7) -0.8847(6) -0.2945(7) 0.072 Uiso 1 calc R .
C29 C 1.0194(7) -1.0003(5) -0.2215(6) 0.046(2) Uani 1 d . .
H29A H 0.9489(7) -0.9854(5) -0.2027(6) 0.055 Uiso 1 calc R .
C30 C 1.0594(6) -1.0819(5) -0.1951(5) 0.033(2) Uani 1 d . .
H30A H 1.0143(6) -1.1216(5) -0.1602(5) 0.039 Uiso 1 calc R .
C31 C 1.1312(5) -1.2751(4) -0.1045(4) 0.0274(15) Uani 1 d . .
C32 C 1.1115(6) -1.3486(4) -0.1097(4) 0.030(2) Uani 1 d . .
H32A H 1.1488(6) -1.3652(4) -0.1518(4) 0.036 Uiso 1 calc R .
C33 C 1.0373(6) -1.3974(5) -0.0529(5) 0.040(2) Uani 1 d . .
H33A H 1.0247(6) -1.4465(5) -0.0574(5) 0.048 Uiso 1 calc R .
C34 C 0.9814(6) -1.3749(5) 0.0104(5) 0.041(2) Uani 1 d . .
H34A H 0.9314(6) -1.4085(5) 0.0482(5) 0.049 Uiso 1 calc R .
C35 C 0.9999(6) -1.3015(5) 0.0180(5) 0.041(2) Uani 1 d . .
H35A H 0.9633(6) -1.2866(5) 0.0614(5) 0.050 Uiso 1 calc R .
C36 C 1.0733(6) -1.2507(5) -0.0398(4) 0.036(2) Uani 1 d . .
H36A H 1.0845(6) -1.2010(5) -0.0360(4) 0.043 Uiso 1 calc R .
C37 C 1.0740(5) -1.1986(4) -0.3338(4) 0.0271(14) Uani 1 d . .
C38 C 0.9719(5) -1.2048(4) -0.2904(4) 0.0249(14) Uani 1 d . .
C39 C 0.8951(5) -1.1380(4) -0.2969(4) 0.0292(15) Uani 1 d . .
C40 C 0.9187(6) -1.0608(5) -0.3486(5) 0.037(2) Uani 1 d . .
C41 C 1.0188(6) -1.0513(4) -0.3928(5) 0.034(2) Uani 1 d . .
C42 C 1.0939(5) -1.1176(5) -0.3853(4) 0.032(2) Uani 1 d . .
C43 C 1.4402(5) -1.4412(4) -0.3065(4) 0.0260(14) Uani 1 d . .
C44 C 1.3994(5) -1.4974(4) -0.2303(4) 0.0280(15) Uani 1 d . .
H44A H 1.3417(5) -1.4799(4) -0.1985(4) 0.034 Uiso 1 calc R .
C45 C 1.4438(7) -1.5775(5) -0.2027(5) 0.043(2) Uani 1 d . .
H45A H 1.4163(7) -1.6135(5) -0.1519(5) 0.051 Uiso 1 calc R .
C46 C 1.5286(7) -1.6058(5) -0.2486(6) 0.049(2) Uani 1 d . .
H46A H 1.5586(7) -1.6602(5) -0.2290(6) 0.059 Uiso 1 calc R .
C47 C 1.5694(6) -1.5502(5) -0.3268(5) 0.039(2) Uani 1 d . .
H47A H 1.6269(6) -1.5684(5) -0.3582(5) 0.047 Uiso 1 calc R .
C48 C 1.5251(5) -1.4706(5) -0.3558(5) 0.031(2) Uani 1 d . .
H48A H 1.5503(5) -1.4355(5) -0.4078(5) 0.037 Uiso 1 calc R .
C49 C 1.4268(5) -1.2860(4) -0.4486(4) 0.0262(14) Uani 1 d . .
C50 C 1.4214(7) -1.3184(5) -0.5096(4) 0.039(2) Uani 1 d . .
H50A H 1.3913(7) -1.3679(5) -0.4965(4) 0.047 Uiso 1 calc R .
C51 C 1.4619(9) -1.2749(6) -0.5890(5) 0.059(3) Uani 1 d . .
H51A H 1.4598(9) -1.2960(6) -0.6298(5) 0.070 Uiso 1 calc R .
C52 C 1.5051(7) -1.2013(6) -0.6094(5) 0.048(2) Uani 1 d . .
H52A H 1.5303(7) -1.1724(6) -0.6637(5) 0.057 Uiso 1 calc R .
C53 C 1.5111(7) -1.1707(6) -0.5505(5) 0.046(2) Uani 1 d . .
H53A H 1.5434(7) -1.1220(6) -0.5642(5) 0.055 Uiso 1 calc R .
C54 C 1.4697(6) -1.2112(5) -0.4702(4) 0.033(2) Uani 1 d . .
H54A H 1.4705(6) -1.1882(5) -0.4307(4) 0.040 Uiso 1 calc R .
C55 C 0.9920(5) -1.4215(5) -0.3325(4) 0.031(2) Uani 1 d . .
C56 C 0.8988(6) -1.4046(5) -0.3711(5) 0.038(2) Uani 1 d . .
H56A H 0.8968(6) -1.3643(5) -0.4230(5) 0.046 Uiso 1 calc R .
C57 C 0.8086(6) -1.4477(6) -0.3321(6) 0.047(2) Uani 1 d . .
H57A H 0.7472(6) -1.4359(6) -0.3589(6) 0.056 Uiso 1 calc R .
C58 C 0.8072(6) -1.5071(6) -0.2553(5) 0.046(2) Uani 1 d . .
H58A H 0.7468(6) -1.5362(6) -0.2304(5) 0.055 Uiso 1 calc R .
C59 C 0.8981(7) -1.5222(6) -0.2163(5) 0.045(2) Uani 1 d . .
H59A H 0.8981(7) -1.5619(6) -0.1640(5) 0.054 Uiso 1 calc R .
C60 C 0.9899(6) -1.4804(5) -0.2524(5) 0.040(2) Uani 1 d . .
H60A H 1.0495(6) -1.4911(5) -0.2238(5) 0.048 Uiso 1 calc R .
C61 C 1.1066(5) -1.3334(5) -0.4889(4) 0.029(2) Uani 1 d . .
C62 C 1.0857(7) -1.3868(6) -0.5264(5) 0.046(2) Uani 1 d . .
H62A H 1.0725(7) -1.4412(6) -0.4955(5) 0.055 Uiso 1 calc R .
C63 C 1.0854(9) -1.3563(9) -0.6107(6) 0.077(4) Uani 1 d . .
H63A H 1.0713(9) -1.3906(9) -0.6365(6) 0.092 Uiso 1 calc R .
C64 C 1.1053(9) -1.2775(8) -0.6557(6) 0.072(3) Uani 1 d . .
H64A H 1.1050(9) -1.2583(8) -0.7122(6) 0.086 Uiso 1 calc R .
C65 C 1.1257(9) -1.2259(7) -0.6197(6) 0.070(3) Uani 1 d . .
H65A H 1.1390(9) -1.1717(7) -0.6518(6) 0.084 Uiso 1 calc R .
C66 C 1.1269(7) -1.2531(6) -0.5348(5) 0.047(2) Uani 1 d . .
H66A H 1.1410(7) -1.2177(6) -0.5101(5) 0.056 Uiso 1 calc R .
C67 C 1.2483(5) -1.5576(4) -0.3442(4) 0.0274(14) Uani 1 d . .
C68 C 1.2731(5) -1.5727(4) -0.4171(5) 0.032(2) Uani 1 d . .
C69 C 1.2583(7) -1.6455(5) -0.4248(6) 0.048(2) Uani 1 d . .
C70 C 1.2131(9) -1.7058(6) -0.3605(7) 0.068(3) Uani 1 d . .
C71 C 1.1889(9) -1.6962(6) -0.2856(7) 0.072(3) Uani 1 d . .
C72 C 1.2076(8) -1.6225(5) -0.2771(6) 0.050(2) Uani 1 d . .
C73 C 1.4367(35) -1.8989(10) -0.1371(15) 0.123(17) Uani 0.50 d PD 1
H73A H 1.4984(35) -1.9083(10) -0.1746(15) 0.148 Uiso 0.50 calc PR 1
H73B H 1.3772(35) -1.9232(10) -0.1457(15) 0.148 Uiso 0.50 calc PR 1
Cl1 Cl 1.4048(8) -1.8017(3) -0.1694(3) 0.241(5) Uani 0.50 d PD 1
Cl2 Cl 1.4661(7) -1.9547(5) -0.0466(4) 0.110(3) Uani 0.50 d PD 1
C74 C 1.4967(25) -1.8697(28) -0.1138(16) 0.302(57) Uani 0.50 d PD 2
H74A H 1.4829(25) -1.9265(28) -0.1011(16) 0.362 Uiso 0.50 calc PR 2
H74B H 1.5019(25) -1.8606(28) -0.0638(16) 0.362 Uiso 0.50 calc PR 2
Cl1' Cl 1.4048(8) -1.8017(3) -0.1694(3) 0.241(5) Uani 0.50 d PD 2
Cl3 Cl 1.6069(13) -1.8418(8) -0.1846(17) 0.368(19) Uani 0.50 d PD 2

loop_
_atom_type_symbol
_atom_type_description
_atom_type_scat_dispersion_real
_atom_type_scat_dispersion_imag
_atom_type_scat_source
C C 0.0033 0.0016 'International Tables Vol C Tables 4.2.6.8 and 6.1.1.4'
H H 0.0000 0.0000 'International Tables Vol C Tables 4.2.6.8 and 6.1.1.4'
F F 0.0171 0.0103 'International Tables Vol C Tables 4.2.6.8 and 6.1.1.4'
P P 0.1023 0.0942 'International Tables Vol C Tables 4.2.6.8 and 6.1.1.4'
Cl Cl 0.1484 0.1585 'International Tables Vol C Tables 4.2.6.8 and 6.1.1.4'
Pt Pt -1.7033 8.3905 'International Tables Vol C Tables 4.2.6.8 and 6.1.1.4'

loop_
_geom_angle_atom_site_label_1
_geom_angle_atom_site_label_2
_geom_angle_atom_site_label_3
_geom_angle
_geom_angle_site_symmetry_3
C1 Pt1 C7 84.6(3) .
C1 Pt1 P1 85.7(2) .
C7 Pt1 P1 166.0(2) .
C1 Pt1 P2 167.8(2) .
C7 Pt1 P2 85.3(2) .
P1 Pt1 P2 105.40(6) .
C1 Pt1 Pt2 138.5(2) .
C7 Pt1 Pt2 136.5(2) .
P1 Pt1 Pt2 52.87(4) .
P2 Pt1 Pt2 52.58(4) .
P3 Pt2 P1 106.61(6) .
P3 Pt2 P2 142.55(6) .
P1 Pt2 P2 110.44(6) .
P3 Pt2 Pt1 159.80(4) .
P1 Pt2 Pt1 54.57(4) .
P2 Pt2 Pt1 55.92(4) .
P3 Pt2 Pt3 53.78(4) .
P1 Pt2 Pt3 160.13(4) .
P2 Pt2 Pt3 89.41(5) .
Pt1 Pt2 Pt3 145.296(12) .
C37 Pt3 P4 103.7(2) .
C37 Pt3 P3 145.8(2) .
P4 Pt3 P3 103.41(6) .
C37 Pt3 Pt4 154.8(2) .
P4 Pt3 Pt4 51.57(4) .
P3 Pt3 Pt4 57.47(4) .
C37 Pt3 Pt2 104.0(2) .
P4 Pt3 Pt2 152.31(4) .
P3 Pt3 Pt2 51.51(4) .
Pt4 Pt3 Pt2 100.780(13) .
C67 Pt4 P4 103.7(2) .
C67 Pt4 C43 111.3(2) .
P4 Pt4 C43 144.2(2) .
C67 Pt4 P3 153.0(2) .
P4 Pt4 P3 99.82(6) .
C43 Pt4 P3 44.4(2) .
C67 Pt4 C44 97.7(2) .
P4 Pt4 C44 148.7(2) .
C43 Pt4 C44 32.6(2) .
P3 Pt4 C44 67.2(2) .
C67 Pt4 Pt3 154.2(2) .
P4 Pt4 Pt3 52.44(5) .
C43 Pt4 Pt3 94.0(2) .
P3 Pt4 Pt3 52.66(4) .
C44 Pt4 Pt3 101.1(2) .
C13 P1 C19 108.6(3) .
C13 P1 Pt2 122.5(2) .
C19 P1 Pt2 116.4(2) .
C13 P1 Pt1 111.4(2) .
C19 P1 Pt1 122.0(2) .
Pt2 P1 Pt1 72.56(5) .
C25 P2 C31 109.4(3) .
C25 P2 Pt2 123.6(2) .
C31 P2 Pt2 119.9(2) .
C25 P2 Pt1 108.3(2) .
C31 P2 Pt1 118.3(2) .
Pt2 P2 Pt1 71.50(5) .
C49 P3 C43 107.7(3) .
C49 P3 Pt2 117.4(2) .
C43 P3 Pt2 116.4(2) .
C49 P3 Pt3 108.8(2) .
C43 P3 Pt3 129.3(2) .
Pt2 P3 Pt3 74.71(5) .
C49 P3 Pt4 108.6(2) .
C43 P3 Pt4 65.8(2) .
Pt2 P3 Pt4 128.71(7) .
Pt3 P3 Pt4 69.88(4) .
C55 P4 C61 105.5(3) .
C55 P4 Pt4 114.4(3) .
C61 P4 Pt4 116.4(2) .
C55 P4 Pt3 123.8(2) .
C61 P4 Pt3 118.7(3) .
Pt4 P4 Pt3 75.99(5) .
C2 C1 C6 115.4(6) .
C2 C1 Pt1 122.3(5) .
C6 C1 Pt1 122.2(6) .
F1 C2 C3 117.2(7) .
F1 C2 C1 120.2(6) .
C3 C2 C1 122.5(7) .
F2 C3 C4 119.9(7) .
F2 C3 C2 119.8(7) .
C4 C3 C2 120.3(8) .
F3 C4 C3 121.2(8) .
F3 C4 C5 119.8(8) .
C3 C4 C5 118.9(7) .
F4 C5 C4 120.2(7) .
F4 C5 C6 119.2(8) .
C4 C5 C6 120.5(7) .
F5 C6 C5 117.3(7) .
F5 C6 C1 120.5(6) .
C5 C6 C1 122.2(8) .
C12 C7 C8 115.3(7) .
C12 C7 Pt1 124.4(6) .
C8 C7 Pt1 120.3(5) .
F6 C8 C9 116.7(7) .
F6 C8 C7 120.2(6) .
C9 C8 C7 123.0(8) .
C10 C9 F7 119.6(8) .
C10 C9 C8 119.8(9) .
F7 C9 C8 120.1(8) .
F8 C10 C9 121.2(11) .
F8 C10 C11 119.1(10) .
C9 C10 C11 119.3(9) .
F9 C11 C10 121.1(9) .
F9 C11 C12 120.1(10) .
C10 C11 C12 118.7(10) .
C7 C12 F10 120.7(7) .
C7 C12 C11 123.3(8) .
F10 C12 C11 116.0(8) .
C18 C13 C14 119.3(6) .
C18 C13 P1 121.8(5) .
C14 C13 P1 118.1(5) .
C15 C14 C13 120.1(6) .
C16 C15 C14 119.9(7) .
C15 C16 C17 120.1(7) .
C18 C17 C16 120.2(7) .
C17 C18 C13 120.3(7) .
C20 C19 C24 119.8(6) .
C20 C19 P1 119.6(5) .
C24 C19 P1 120.1(6) .
C21 C20 C19 119.1(7) .
C22 C21 C20 122.3(8) .
C21 C22 C23 120.1(7) .
C22 C23 C24 119.4(8) .
C19 C24 C23 119.2(8) .
C30 C25 C26 119.3(7) .
C30 C25 P2 124.3(5) .
C26 C25 P2 116.4(5) .
C27 C26 C25 119.6(7) .
C26 C27 C28 120.7(8) .
C29 C28 C27 118.2(8) .
C30 C29 C28 120.6(8) .
C29 C30 C25 121.5(7) .
C32 C31 C36 119.0(6) .
C32 C31 P2 119.4(5) .
C36 C31 P2 121.5(6) .
C33 C32 C31 120.5(7) .
C32 C33 C34 121.1(8) .
C33 C34 C35 120.0(7) .
C36 C35 C34 119.6(7) .
C35 C36 C31 119.8(7) .
C38 C37 C42 113.6(6) .
C38 C37 Pt3 124.8(5) .
C42 C37 Pt3 121.5(5) .
F11 C38 C37 119.8(6) .
F11 C38 C39 116.5(5) .
C37 C38 C39 123.7(6) .
C40 C39 F12 120.1(6) .
C40 C39 C38 120.1(6) .
F12 C39 C38 119.8(6) .
F13 C40 C41 121.3(7) .
F13 C40 C39 120.1(6) .
C41 C40 C39 118.6(7) .
F14 C41 C40 119.0(7) .
F14 C41 C42 120.2(6) .
C40 C41 C42 120.7(7) .
F15 C42 C41 118.0(6) .
F15 C42 C37 118.7(6) .
C41 C42 C37 123.3(6) .
C44 C43 C48 118.5(6) .
C44 C43 P3 118.2(5) .
C48 C43 P3 122.9(6) .
C44 C43 Pt4 81.2(4) .
C48 C43 Pt4 113.0(5) .
P3 C43 Pt4 69.7(2) .
C45 C44 C43 120.6(7) .
C45 C44 Pt4 122.2(5) .
C43 C44 Pt4 66.1(4) .
C44 C45 C46 121.3(8) .
C45 C46 C47 118.8(8) .
C48 C47 C46 120.7(7) .
C47 C48 C43 119.9(7) .
C54 C49 C50 119.5(6) .
C54 C49 P3 119.1(5) .
C50 C49 P3 121.2(5) .
C51 C50 C49 118.3(7) .
C52 C51 C50 121.6(8) .
C53 C52 C51 120.0(7) .
C52 C53 C54 120.6(8) .
C53 C54 C49 120.0(7) .
C56 C55 C60 118.1(7) .
C56 C55 P4 123.3(6) .
C60 C55 P4 118.6(5) .
C57 C56 C55 120.1(8) .
C58 C57 C56 122.1(8) .
C57 C58 C59 117.8(7) .
C58 C59 C60 122.4(8) .
C59 C60 C55 119.4(7) .
C66 C61 C62 120.7(7) .
C66 C61 P4 119.0(6) .
C62 C61 P4 120.2(6) .
C63 C62 C61 118.3(10) .
C64 C63 C62 120.9(11) .
C63 C64 C65 120.9(9) .
C64 C65 C66 120.8(10) .
C61 C66 C65 118.3(9) .
C68 C67 C72 115.2(7) .
C68 C67 Pt4 122.3(5) .
C72 C67 Pt4 122.4(6) .
F16 C68 C69 116.4(7) .
F16 C68 C67 119.7(6) .
C69 C68 C67 123.8(7) .
C70 C69 F17 119.0(8) .
C70 C69 C68 120.1(8) .
F17 C69 C68 120.9(8) .
C69 C70 F18 121.2(9) .
C69 C70 C71 119.4(8) .
F18 C70 C71 119.4(9) .
F19 C71 C70 121.8(9) .
F19 C71 C72 117.8(10) .
C70 C71 C72 120.4(8) .
F20 C72 C67 120.5(7) .
F20 C72 C71 118.6(8) .
C67 C72 C71 120.9(9) .
Cl1 C73 Cl2 125.8(15) .
C73 Cl2 Cl2 161.5(13) 2_815
Cl1' C74 Cl3 96.9(12) .

loop_
_geom_bond_atom_site_label_1
_geom_bond_atom_site_label_2
_geom_bond_distance
_geom_bond_site_symmetry_2
Pt1 C1 2.070(7) .
Pt1 C7 2.079(7) .
Pt1 P1 2.297(2) .
Pt1 P2 2.349(2) .
Pt1 Pt2 2.6897(4) .
Pt2 P3 2.245(2) .
Pt2 P1 2.248(2) .
Pt2 P2 2.253(2) .
Pt2 Pt3 2.7671(4) .
Pt3 C37 2.036(7) .
Pt3 P4 2.233(2) .
Pt3 P3 2.314(2) .
Pt3 Pt4 2.7331(5) .
Pt4 C67 2.036(7) .
Pt4 P4 2.207(2) .
Pt4 C43 2.387(6) .
Pt4 P3 2.454(2) .
Pt4 C44 2.579(6) .
P1 C13 1.800(7) .
P1 C19 1.811(6) .
P2 C25 1.801(7) .
P2 C31 1.807(6) .
P3 C49 1.817(7) .
P3 C43 1.831(7) .
P4 C55 1.799(7) .
P4 C61 1.814(7) .
F1 C2 1.319(8) .
F2 C3 1.334(9) .
F3 C4 1.341(9) .
F4 C5 1.361(9) .
F5 C6 1.355(9) .
F6 C8 1.347(9) .
F7 C9 1.349(10) .
F8 C10 1.317(11) .
F9 C11 1.373(13) .
F10 C12 1.374(10) .
F11 C38 1.364(7) .
F12 C39 1.369(7) .
F13 C40 1.340(8) .
F14 C41 1.350(8) .
F15 C42 1.363(7) .
F16 C68 1.353(8) .
F17 C69 1.353(10) .
F18 C70 1.343(10) .
F19 C71 1.364(10) .
F20 C72 1.339(11) .
C1 C2 1.392(10) .
C1 C6 1.398(10) .
C2 C3 1.389(10) .
C3 C4 1.366(11) .
C4 C5 1.379(13) .
C5 C6 1.381(11) .
C7 C12 1.345(11) .
C7 C8 1.388(10) .
C8 C9 1.372(12) .
C9 C10 1.347(15) .
C10 C11 1.38(2) .
C11 C12 1.403(13) .
C13 C18 1.397(9) .
C13 C14 1.406(9) .
C14 C15 1.389(10) .
C15 C16 1.377(11) .
C16 C17 1.405(12) .
C17 C18 1.369(10) .
C19 C20 1.389(10) .
C19 C24 1.393(10) .
C20 C21 1.361(10) .
C21 C22 1.360(13) .
C22 C23 1.366(14) .
C23 C24 1.415(10) .
C25 C30 1.377(10) .
C25 C26 1.396(10) .
C26 C27 1.389(11) .
C27 C28 1.415(13) .
C28 C29 1.390(12) .
C29 C30 1.374(11) .
C31 C32 1.384(10) .
C31 C36 1.422(10) .
C32 C33 1.376(10) .
C33 C34 1.376(12) .
C34 C35 1.395(12) .
C35 C36 1.392(10) .
C37 C38 1.378(9) .
C37 C42 1.405(10) .
C38 C39 1.387(9) .
C39 C40 1.365(10) .
C40 C41 1.363(10) .
C41 C42 1.366(10) .
C43 C44 1.408(10) .
C43 C48 1.425(9) .
C44 C45 1.370(10) .
C45 C46 1.378(12) .
C46 C47 1.427(12) .
C47 C48 1.362(11) .
C49 C54 1.385(10) .
C49 C50 1.408(10) .
C50 C51 1.378(11) .
C51 C52 1.371(13) .
C52 C53 1.355(12) .
C53 C54 1.380(10) .
C55 C56 1.393(10) .
C55 C60 1.410(11) .
C56 C57 1.390(11) .
C57 C58 1.370(13) .
C58 C59 1.374(12) .
C59 C60 1.389(10) .
C61 C66 1.375(11) .
C61 C62 1.405(11) .
C62 C63 1.386(13) .
C63 C64 1.35(2) .
C64 C65 1.36(2) .
C65 C66 1.400(12) .
C67 C68 1.390(10) .
C67 C72 1.390(10) .
C68 C69 1.374(11) .
C69 C70 1.342(13) .
C70 C71 1.38(2) .
C71 C72 1.410(13) .
C73 Cl1 1.59(2) .
C73 Cl2 1.61(2) .
Cl2 Cl2 2.027(13) 2_815
C74 Cl1' 1.68(2) .
C74 Cl3 1.70(2) .
